data_4504013
loop_
_publ_author_name
'Moorthy, Jarugu Narasimha'
'Venkatakrishnan, Parthasarathy'

_publ_section_title
;
 Double [2+2] Photocycloaddition:&#x00A0; Topochemical Conversion of
 4-Methyl-7-Styrylcoumarin Dimorphs into a Strained Cyclophane
;
_journal_issue 4
_journal_name_full 'Crystal Growth &amp; Design'
_journal_page_first 713
_journal_paper_doi 10.1021/cg060652k
_journal_volume 7
_journal_year 2007
_chemical_formula_moiety 'C18 H14 O2'
_chemical_formula_sum 'C18 H14 O2'
_chemical_formula_weight 262.29
_chemical_melting_point 200
_chemical_name_common 4-methyl-7-styrylcoumarin
_chemical_name_systematic
;
 4-methyl-7-styrylcoumarin
;
_space_group_IT_number 14
_symmetry_cell_setting monoclinic
_symmetry_Int_Tables_number 14
_symmetry_space_group_name_Hall '-P 2ybc'
_symmetry_space_group_name_H-M 'P 1 21/c 1'
_atom_sites_solution_hydrogens geom
_atom_sites_solution_primary direct
_atom_sites_solution_secondary difmap
_audit_creation_method SHELXL-97
_cell_angle_alpha 90.000(5)
_cell_angle_beta 108.000(5)
_cell_angle_gamma 90.000(5)
_cell_formula_units_Z 4
_cell_length_a 12.866(5)
_cell_length_b 8.321(5)
_cell_length_c 13.307(5)
_cell_measurement_reflns_used 97
_cell_measurement_temperature 293(2)
_cell_measurement_theta_max 22.43
_cell_measurement_theta_min 0
_cell_volume 1354.9(11)
_computing_cell_refinement 'CAD-4 Enraf Nonius'
_computing_data_collection 'CAD-4 Enraf Nonius'
_computing_data_reduction 'CAD-4 Enraf Nonius'
_computing_molecular_graphics 'Ortep-3 for Windows (Farrugia, 1997)'
_computing_publication_material 'WinGX publication routines (Farrugia, 1999)'
_computing_structure_refinement 'SHELXL-97 (Sheldrick, 1997)'
_computing_structure_solution 'SHELXL-97 (Sheldrick, 1997)'
_diffrn_ambient_temperature 293(2)
_diffrn_measured_fraction_theta_full 0.989
_diffrn_measured_fraction_theta_max 0.989
_diffrn_radiation_monochromator graphite
_diffrn_radiation_source 'fine-focus sealed tube'
_diffrn_radiation_type MoK\a
_diffrn_radiation_wavelength 0.71069
_diffrn_reflns_av_R_equivalents 0.0086
_diffrn_reflns_av_sigmaI/netI 0.0400
_diffrn_reflns_limit_h_max 13
_diffrn_reflns_limit_h_min 0
_diffrn_reflns_limit_k_max 8
_diffrn_reflns_limit_k_min -3
_diffrn_reflns_limit_l_max 13
_diffrn_reflns_limit_l_min -14
_diffrn_reflns_number 1919
_diffrn_reflns_theta_full 22.43
_diffrn_reflns_theta_max 22.43
_diffrn_reflns_theta_min 1.66
_exptl_absorpt_coefficient_mu 0.083
_exptl_absorpt_correction_type none
_exptl_crystal_colour yellow
_exptl_crystal_density_diffrn 1.286
_exptl_crystal_density_method 'not measured'
_exptl_crystal_description plates
_exptl_crystal_F_000 552
_exptl_crystal_size_max 0.11
_exptl_crystal_size_mid 0.07
_exptl_crystal_size_min 0.09
_refine_diff_density_max 0.279
_refine_diff_density_min -0.215
_refine_diff_density_rms 0.050
_refine_ls_extinction_method none
_refine_ls_goodness_of_fit_ref 1.024
_refine_ls_hydrogen_treatment mixed
_refine_ls_matrix_type full
_refine_ls_number_parameters 181
_refine_ls_number_reflns 1739
_refine_ls_number_restraints 0
_refine_ls_restrained_S_all 1.024
_refine_ls_R_factor_all 0.1098
_refine_ls_R_factor_gt 0.0625
_refine_ls_shift/su_max 0.000
_refine_ls_shift/su_mean 0.000
_refine_ls_structure_factor_coef Fsqd
_refine_ls_weighting_details 'calc w=1/[\s^2^(Fo^2^)+(0.0933P)^2^+0.9002P] where P=(Fo^2^+2Fc^2^)/3'
_refine_ls_weighting_scheme calc
_refine_ls_wR_factor_gt 0.1605
_refine_ls_wR_factor_ref 0.1878
_reflns_number_gt 1116
_reflns_number_total 1739
_reflns_threshold_expression >2sigma(I)
_cod_data_source_file cg060652ksi20060928_013026.cif
_cod_data_source_block 4-methyl-7-styrylcoumarin(polymorph1)
_cod_original_sg_symbol_H-M P21/c
_cod_database_code 4504013

loop_
_symmetry_equiv_pos_as_xyz
'x, y, z'
'-x, y+1/2, -z+1/2'
'-x, -y, -z'
'x, -y-1/2, z-1/2'

loop_
_atom_site_label
_atom_site_type_symbol
_atom_site_fract_x
_atom_site_fract_y
_atom_site_fract_z
_atom_site_U_iso_or_equiv
_atom_site_adp_type
_atom_site_occupancy
_atom_site_symmetry_multiplicity
_atom_site_calc_flag
_atom_site_refinement_flags
O1 O 0.07436(19) 0.1965(3) 0.37382(17) 0.0524(8) Uani 1 1 d .
C2 C 0.0205(3) 0.2361(4) 0.4452(3) 0.0415(9) Uani 1 1 d .
C3 C 0.0605(3) 0.1869(4) 0.5497(3) 0.0409(9) Uani 1 1 d .
O2 O 0.2074(2) 0.0742(4) 0.3332(2) 0.0758(10) Uani 1 1 d .
C5 C -0.1316(3) 0.3742(4) 0.4711(3) 0.0456(9) Uani 1 1 d .
C6 C -0.0721(3) 0.3299(4) 0.4069(3) 0.0453(9) Uani 1 1 d .
H6 H -0.0939 0.3629 0.3367 0.054 Uiso 1 1 calc R
C7 C -0.0951(3) 0.3226(5) 0.5764(3) 0.0548(11) Uani 1 1 d .
H7 H -0.1349 0.3501 0.6215 0.066 Uiso 1 1 calc R
C8 C 0.1600(3) 0.0947(4) 0.5824(3) 0.0441(9) Uani 1 1 d .
C9 C -0.2297(3) 0.4776(5) 0.4267(3) 0.0549(11) Uani 1 1 d .
H9 H -0.2452 0.5087 0.3565 0.066 Uiso 1 1 calc R
C10 C -0.2954(3) 0.5282(5) 0.4762(3) 0.0631(12) Uani 1 1 d .
H10 H -0.2798 0.4960 0.5463 0.076 Uiso 1 1 calc R
C11 C 0.2095(3) 0.0570(5) 0.5109(3) 0.0485(10) Uani 1 1 d .
H11 H 0.2738 -0.0025 0.5325 0.058 Uiso 1 1 calc R
C12 C -0.0019(3) 0.2324(5) 0.6144(3) 0.0513(10) Uani 1 1 d .
H12 H 0.0204 0.2008 0.6848 0.062 Uiso 1 1 calc R
C13 C 0.1677(3) 0.1043(5) 0.4020(3) 0.0522(10) Uani 1 1 d .
C14 C -0.3914(3) 0.6306(5) 0.4344(3) 0.0580(11) Uani 1 1 d .
C15 C -0.4331(3) 0.6732(5) 0.3275(4) 0.0680(12) Uani 1 1 d .
H15 H -0.3988 0.6368 0.2797 0.082 Uiso 1 1 calc R
C16 C -0.4448(4) 0.6869(6) 0.5016(4) 0.0766(14) Uani 1 1 d .
H16 H -0.4191 0.6586 0.5726 0.092 Uiso 1 1 calc R
C17 C 0.2073(3) 0.0458(6) 0.6970(3) 0.0661(13) Uani 1 1 d .
H17A H 0.1605 0.0832 0.7359 0.099 Uiso 1 1 calc R
H17B H 0.2786 0.0925 0.7260 0.099 Uiso 1 1 calc R
H17C H 0.2129 -0.0691 0.7018 0.099 Uiso 1 1 calc R
C18 C -0.5243(4) 0.7684(6) 0.2930(4) 0.0797(14) Uani 1 1 d .
H18 H -0.5513 0.7965 0.2221 0.096 Uiso 1 1 calc R
C19 C -0.5758(4) 0.8222(6) 0.3626(5) 0.0857(16) Uani 1 1 d .
H19 H -0.6385 0.8848 0.3387 0.103 Uiso 1 1 calc R
C20 C -0.5344(4) 0.7832(6) 0.4675(5) 0.0878(16) Uani 1 1 d .
H20 H -0.5675 0.8226 0.5155 0.105 Uiso 1 1 calc R

loop_
_atom_site_aniso_label
_atom_site_aniso_U_11
_atom_site_aniso_U_22
_atom_site_aniso_U_33
_atom_site_aniso_U_23
_atom_site_aniso_U_13
_atom_site_aniso_U_12
O1 0.0556(16) 0.0686(19) 0.0335(14) 0.0071(12) 0.0142(12) 0.0174(14)
C2 0.043(2) 0.044(2) 0.036(2) -0.0030(17) 0.0107(17) -0.0015(18)
C3 0.046(2) 0.042(2) 0.031(2) -0.0041(16) 0.0059(17) -0.0052(17)
O2 0.0766(19) 0.106(3) 0.0549(17) 0.0062(17) 0.0345(16) 0.0298(18)
C5 0.044(2) 0.044(2) 0.046(2) -0.0046(18) 0.0099(17) -0.0007(18)
C6 0.047(2) 0.046(2) 0.040(2) 0.0038(18) 0.0087(17) 0.0051(18)
C7 0.054(2) 0.060(3) 0.057(3) -0.014(2) 0.025(2) -0.001(2)
C8 0.047(2) 0.041(2) 0.037(2) -0.0006(17) 0.0034(17) -0.0045(18)
C9 0.057(2) 0.051(3) 0.058(2) -0.008(2) 0.021(2) -0.007(2)
C10 0.061(3) 0.064(3) 0.065(3) -0.003(2) 0.020(2) -0.001(2)
C11 0.045(2) 0.049(2) 0.047(2) 0.0056(19) 0.0089(18) 0.0108(18)
C12 0.063(3) 0.057(3) 0.033(2) -0.0033(18) 0.0150(19) -0.003(2)
C13 0.057(2) 0.055(3) 0.047(2) -0.001(2) 0.019(2) 0.007(2)
C14 0.047(2) 0.048(2) 0.073(3) 0.004(2) 0.010(2) 0.001(2)
C15 0.066(3) 0.055(3) 0.083(3) -0.004(2) 0.024(2) 0.009(2)
C16 0.065(3) 0.082(3) 0.088(3) 0.009(3) 0.030(3) 0.017(3)
C17 0.076(3) 0.074(3) 0.036(2) 0.007(2) -0.0004(19) 0.007(2)
C18 0.073(3) 0.076(3) 0.084(3) 0.011(3) 0.015(3) 0.020(3)
C19 0.065(3) 0.079(4) 0.115(5) 0.017(3) 0.029(3) 0.027(3)
C20 0.086(4) 0.083(4) 0.109(4) 0.011(3) 0.051(3) 0.022(3)

loop_
_atom_type_symbol
_atom_type_description
_atom_type_scat_dispersion_real
_atom_type_scat_dispersion_imag
_atom_type_scat_source
C C 0.0033 0.0016 'International Tables Vol C Tables 4.2.6.8 and 6.1.1.4'
H H 0.0000 0.0000 'International Tables Vol C Tables 4.2.6.8 and 6.1.1.4'
O O 0.0106 0.0060 'International Tables Vol C Tables 4.2.6.8 and 6.1.1.4'

loop_
_geom_angle_atom_site_label_1
_geom_angle_atom_site_label_2
_geom_angle_atom_site_label_3
_geom_angle
C13 O1 C2 121.9(3)
O1 C2 C6 116.1(3)
O1 C2 C3 120.7(3)
C6 C2 C3 123.1(3)
C2 C3 C12 115.5(3)
C2 C3 C8 118.7(3)
C12 C3 C8 125.7(3)
C6 C5 C7 117.7(3)
C6 C5 C9 118.7(3)
C7 C5 C9 123.6(4)
C5 C6 C2 120.6(3)
C12 C7 C5 121.4(4)
C11 C8 C3 119.0(3)
C11 C8 C17 121.6(3)
C3 C8 C17 119.5(3)
C10 C9 C5 126.4(4)
C9 C10 C14 127.2(4)
C8 C11 C13 122.8(3)
C7 C12 C3 121.6(3)
O2 C13 O1 116.7(3)
O2 C13 C11 126.5(4)
O1 C13 C11 116.8(3)
C16 C14 C15 117.7(4)
C16 C14 C10 119.1(4)
C15 C14 C10 123.2(4)
C18 C15 C14 120.3(4)
C20 C16 C14 121.9(5)
C19 C18 C15 120.4(5)
C18 C19 C20 119.6(5)
C16 C20 C19 120.1(5)

loop_
_geom_bond_atom_site_label_1
_geom_bond_atom_site_label_2
_geom_bond_distance
O1 C13 1.375(4)
O1 C2 1.378(4)
C2 C6 1.383(5)
C2 C3 1.387(5)
C3 C12 1.399(5)
C3 C8 1.439(5)
O2 C13 1.205(4)
C5 C6 1.362(5)
C5 C7 1.401(5)
C5 C9 1.490(5)
C7 C12 1.373(5)
C8 C11 1.336(5)
C8 C17 1.512(5)
C9 C10 1.292(5)
C10 C14 1.462(6)
C11 C13 1.436(5)
C14 C16 1.368(6)
C14 C15 1.402(6)
C15 C18 1.372(6)
C16 C20 1.361(6)
C18 C19 1.369(6)
C19 C20 1.371(7)

loop_
_cod_related_entry_id
_cod_related_entry_database
_cod_related_entry_code
1 ChemSpider 29337418
